data_4350816
loop_
_publ_author_name
'Johnson, Andrew L.'
'Hill, Michael S.'
'Kociok-K\"ohn, Gabriele'
'Molloy, Kieran C.'
'Sudlow, Anna L.'

_publ_section_title
;
 The first crystallographically-characterised Cu(II) xanthate
;
_journal_name_full 'Inorganic Chemistry Communications'
_journal_page_first 8
_journal_page_last 11
_journal_paper_doi 10.1016/j.inoche.2014.09.003
_journal_volume 49
_journal_year 2014
_chemical_formula_moiety 'C12 H26 Cu N2 O2 S4'
_chemical_formula_sum 'C12 H26 Cu N2 O2 S4'
_chemical_formula_weight 422.13
_space_group_crystal_system monoclinic
_space_group_IT_number 15
_space_group_name_Hall '-C 2yc'
_space_group_name_H-M_alt 'C 1 2/c 1'
_atom_sites_solution_hydrogens geom
_audit_creation_method SHELXL-2013
_cell_angle_alpha 90.0000(8)
_cell_angle_beta 133.3182(10)
_cell_angle_gamma 90
_cell_formula_units_Z 4
_cell_length_a 21.1341(3)
_cell_length_b 8.02750(10)
_cell_length_c 14.9706(2)
_cell_measurement_reflns_used 7462
_cell_measurement_temperature 150(2)
_cell_measurement_theta_max 27.485
_cell_measurement_theta_min 2.910
_cell_volume 1847.86(5)
_computing_cell_refinement 'HKL Scalepack (Otwinowski & Minor, 1997)'
_computing_data_collection 'Collect (Nonius BV, 1997-2000)'
_computing_data_reduction
;
 DENZO-SCALEPACK Z. Otwinowski and W. Minor, " 
 Processing of X-ray Diffraction Data Collected in Oscillation Mode ", 
 Methods in Enzymology, Volume 276: Macromolecular Crystallography, 
 part A, p.307-326, 1997,C.W. Carter, Jr. & R. M. Sweet, Eds., Academic Press.
;
_computing_molecular_graphics 'ORTEP3 for Windows - Farrugia, L. J. J. Appl. Crystallogr. 1997, 30, 565'
_computing_publication_material
;
 'SHELXL-2013 (Sheldrick, 2013)
;
_computing_structure_refinement
;
 SHELXL-2013 (Sheldrick, 2013)
 Sheldrick GM (2008) Acta Crystallogr A64:112--122 and 
 C. B. H\"ubschle, G. M. Sheldrick and B. Dittrich
 ShelXle: a Qt graphical user interface for SHELXL
 J. Appl. Cryst., 44, (2011) 1281-1284.
;
_computing_structure_solution
; 
 SIR97- Altomare A., Burla M.C., Camalli M., Cascarano G.L., Giacovazzo C. , 
 Guagliardi A., Moliterni A.G.G., Polidori G.,Spagna R. 
 (1999) J. Appl. Cryst. 32, 115-119
;
_diffrn_ambient_temperature 150(2)
_diffrn_measured_fraction_theta_full 0.998
_diffrn_measured_fraction_theta_max 0.997
_diffrn_measurement_device_type 'Nonius Kappa CCD'
_diffrn_measurement_method '177 2.0 degree images with \w scans'
_diffrn_radiation_monochromator graphite
_diffrn_radiation_source 'fine-focus sealed tube'
_diffrn_radiation_type MoK\a
_diffrn_radiation_wavelength 0.71073
_diffrn_reflns_av_R_equivalents 0.0519
_diffrn_reflns_av_unetI/netI 0.0303
_diffrn_reflns_Laue_measured_fraction_full 0.998
_diffrn_reflns_Laue_measured_fraction_max 0.997
_diffrn_reflns_limit_h_max 26
_diffrn_reflns_limit_h_min -27
_diffrn_reflns_limit_k_max 10
_diffrn_reflns_limit_k_min -10
_diffrn_reflns_limit_l_max 19
_diffrn_reflns_limit_l_min -19
_diffrn_reflns_number 13265
_diffrn_reflns_point_group_measured_fraction_full 0.998
_diffrn_reflns_point_group_measured_fraction_max 0.997
_diffrn_reflns_theta_full 25.242
_diffrn_reflns_theta_max 27.485
_diffrn_reflns_theta_min 3.741
_exptl_absorpt_coefficient_mu 1.638
_exptl_absorpt_correction_T_max 0.721
_exptl_absorpt_correction_T_min 0.554
_exptl_absorpt_correction_type multi-scan
_exptl_absorpt_process_details
;
multi-scan from symmetry-related measurements 
 Sortav (Blessing 1995)
;
_exptl_crystal_colour green
_exptl_crystal_density_diffrn 1.517
_exptl_crystal_description block
_exptl_crystal_F_000 884
_exptl_crystal_size_max 0.400
_exptl_crystal_size_mid 0.300
_exptl_crystal_size_min 0.200
_refine_diff_density_max 0.272
_refine_diff_density_min -0.752
_refine_diff_density_rms 0.077
_refine_ls_extinction_coef .
_refine_ls_extinction_method none
_refine_ls_goodness_of_fit_ref 1.119
_refine_ls_hydrogen_treatment constr
_refine_ls_matrix_type full
_refine_ls_number_parameters 99
_refine_ls_number_reflns 2113
_refine_ls_number_restraints 0
_refine_ls_restrained_S_all 1.119
_refine_ls_R_factor_all 0.0304
_refine_ls_R_factor_gt 0.0270
_refine_ls_shift/su_max 0.001
_refine_ls_shift/su_mean 0.000
_refine_ls_structure_factor_coef Fsqd
_refine_ls_weighting_details 'w=1/[\s^2^(Fo^2^)+(0.0328P)^2^+1.5147P] where P=(Fo^2^+2Fc^2^)/3'
_refine_ls_weighting_scheme calc
_refine_ls_wR_factor_gt 0.0660
_refine_ls_wR_factor_ref 0.0679
_reflns_Friedel_coverage 0.000
_reflns_Friedel_fraction_full .
_reflns_Friedel_fraction_max .
_reflns_number_gt 1930
_reflns_number_total 2113
_reflns_threshold_expression 'I > 2\s(I)'
_cod_data_source_file Inorg6Chem-Commun-2014-49-8.cif
_cod_data_source_block k13kcm25
_cod_original_sg_symbol_H-M 'C 2/c'
_cod_database_code 4350816
_shelx_space_group_comment
;
The symmetry employed for this shelxl refinement is uniquely defined
by the following loop, which should always be used as a source of
symmetry information in preference to the above space-group names.
They are only intended as comments.
;
_shelx_estimated_absorpt_t_min 0.560
_shelx_estimated_absorpt_t_max 0.735
_shelxl_version_number 2013-4

loop_
_space_group_symop_operation_xyz
'x, y, z'
'-x, y, -z+1/2'
'x+1/2, y+1/2, z'
'-x+1/2, y+1/2, -z+1/2'
'-x, -y, -z'
'x, -y, z-1/2'
'-x+1/2, -y+1/2, -z'
'x+1/2, -y+1/2, z-1/2'

loop_
_atom_site_label
_atom_site_type_symbol
_atom_site_fract_x
_atom_site_fract_y
_atom_site_fract_z
_atom_site_U_iso_or_equiv
_atom_site_adp_type
_atom_site_occupancy
_atom_site_site_symmetry_order
_atom_site_calc_flag
_atom_site_refinement_flags_posn
_atom_site_refinement_flags_adp
_atom_site_refinement_flags_occupancy
_atom_site_disorder_assembly
_atom_site_disorder_group
Cu Cu 0.5000 0.11413(3) 0.7500 0.01572(10) Uani 1 2 d S T P . .
S1 S 0.60750(3) 0.31835(5) 0.84142(4) 0.02116(11) Uani 1 1 d . . . . .
S2 S 0.53039(3) 0.20782(5) 0.59429(4) 0.02155(11) Uani 1 1 d . . . . .
O O 0.64274(8) 0.45704(15) 0.72684(11) 0.0224(3) Uani 1 1 d . . . . .
N N 0.40946(10) -0.07707(18) 0.64538(14) 0.0224(3) Uani 1 1 d . . . . .
C1 C 0.59523(10) 0.3339(2) 0.71643(15) 0.0184(3) Uani 1 1 d . . . . .
C2 C 0.64163(11) 0.4830(2) 0.62986(15) 0.0211(3) Uani 1 1 d . . . . .
H2A H 0.5816 0.5044 0.5508 0.025 Uiso 1 1 calc R U . . .
H2B H 0.6642 0.3833 0.6205 0.025 Uiso 1 1 calc R U . . .
C3 C 0.69856(12) 0.6312(2) 0.66657(17) 0.0256(4) Uani 1 1 d . . . . .
H3A H 0.7578 0.6081 0.7448 0.038 Uiso 1 1 calc R U . . .
H3B H 0.6755 0.7287 0.6757 0.038 Uiso 1 1 calc R U . . .
H3C H 0.6995 0.6533 0.6031 0.038 Uiso 1 1 calc R U . . .
C4 C 0.35144(12) -0.0496(3) 0.51163(17) 0.0293(4) Uani 1 1 d . . . . .
H4A H 0.3154 0.0491 0.4874 0.044 Uiso 1 1 calc R U . . .
H4B H 0.3139 -0.1471 0.4671 0.044 Uiso 1 1 calc R U . . .
H4C H 0.3866 -0.0325 0.4918 0.044 Uiso 1 1 calc R U . . .
C5 C 0.35450(15) -0.0974(3) 0.6726(2) 0.0376(5) Uani 1 1 d . . . . .
H5A H 0.3157 -0.1932 0.6270 0.056 Uiso 1 1 calc R U . . .
H5B H 0.3197 0.0035 0.6481 0.056 Uiso 1 1 calc R U . . .
H5C H 0.3917 -0.1161 0.7609 0.056 Uiso 1 1 calc R U . . .
C6 C 0.46174(14) -0.2299(2) 0.68113(18) 0.0333(4) Uani 1 1 d . . . . .
H6A H 0.4828 -0.2329 0.6391 0.040 Uiso 1 1 calc R U . . .
H6B H 0.4254 -0.3298 0.6563 0.040 Uiso 1 1 calc R U . . .

loop_
_atom_site_aniso_label
_atom_site_aniso_U_11
_atom_site_aniso_U_22
_atom_site_aniso_U_33
_atom_site_aniso_U_23
_atom_site_aniso_U_13
_atom_site_aniso_U_12
Cu 0.01651(15) 0.01082(15) 0.01991(16) 0.000 0.01252(13) 0.000
S1 0.0243(2) 0.0198(2) 0.0205(2) -0.00209(15) 0.01585(18) -0.00591(15)
S2 0.0210(2) 0.0201(2) 0.0213(2) -0.00330(15) 0.01363(18) -0.00383(15)
O 0.0255(6) 0.0216(6) 0.0226(6) -0.0025(5) 0.0175(5) -0.0073(5)
N 0.0264(7) 0.0181(7) 0.0273(7) -0.0080(6) 0.0202(7) -0.0079(6)
C1 0.0166(7) 0.0160(7) 0.0212(8) 0.0019(6) 0.0125(7) 0.0004(6)
C2 0.0222(8) 0.0221(8) 0.0204(8) 0.0023(6) 0.0151(7) -0.0005(6)
C3 0.0280(9) 0.0277(9) 0.0276(9) -0.0005(7) 0.0215(8) -0.0052(7)
C4 0.0280(9) 0.0314(10) 0.0257(9) -0.0102(8) 0.0173(8) -0.0094(8)
C5 0.0425(12) 0.0400(12) 0.0487(12) -0.0213(10) 0.0384(11) -0.0256(9)
C6 0.0498(12) 0.0131(8) 0.0396(11) -0.0060(7) 0.0317(10) -0.0033(8)

loop_
_atom_type_symbol
_atom_type_description
_atom_type_scat_dispersion_real
_atom_type_scat_dispersion_imag
_atom_type_scat_source
C C 0.0033 0.0016 'International Tables Vol C Tables 4.2.6.8 and 6.1.1.4'
H H 0.0000 0.0000 'International Tables Vol C Tables 4.2.6.8 and 6.1.1.4'
O O 0.0106 0.0060 'International Tables Vol C Tables 4.2.6.8 and 6.1.1.4'
S S 0.1246 0.1234 'International Tables Vol C Tables 4.2.6.8 and 6.1.1.4'
N N 0.0061 0.0033 'International Tables Vol C Tables 4.2.6.8 and 6.1.1.4'
Cu Cu 0.3201 1.2651 'International Tables Vol C Tables 4.2.6.8 and 6.1.1.4'

loop_
_geom_angle_atom_site_label_1
_geom_angle_atom_site_label_2
_geom_angle_atom_site_label_3
_geom_angle
_geom_angle_site_symmetry_1
_geom_angle_site_symmetry_3
N Cu N 85.35(9) . 2_656
N Cu S1 167.97(4) . .
N Cu S1 93.10(4) 2_656 .
N Cu S1 93.10(4) . 2_656
N Cu S1 167.97(4) 2_656 2_656
S1 Cu S1 90.85(2) . 2_656
N Cu S2 100.45(4) . .
N Cu S2 101.46(4) 2_656 .
S1 Cu S2 68.127(13) . .
S1 Cu S2 90.559(14) 2_656 .
C1 S1 Cu 93.08(6) . .
C1 S2 Cu 75.32(6) . .
C1 O C2 119.55(13) . .
C4 N C5 108.09(15) . .
C4 N C6 109.39(14) . .
C5 N C6 109.89(16) . .
C4 N Cu 112.79(11) . .
C5 N Cu 111.28(11) . .
C6 N Cu 105.35(11) . .
O C1 S2 124.00(12) . .
O C1 S1 112.84(12) . .
S2 C1 S1 123.16(10) . .
O C2 C3 106.77(13) . .
O C2 H2A 110.4 . .
C3 C2 H2A 110.4 . .
O C2 H2B 110.4 . .
C3 C2 H2B 110.4 . .
H2A C2 H2B 108.6 . .
C2 C3 H3A 109.5 . .
C2 C3 H3B 109.5 . .
H3A C3 H3B 109.5 . .
C2 C3 H3C 109.5 . .
H3A C3 H3C 109.5 . .
H3B C3 H3C 109.5 . .
N C4 H4A 109.5 . .
N C4 H4B 109.5 . .
H4A C4 H4B 109.5 . .
N C4 H4C 109.5 . .
H4A C4 H4C 109.5 . .
H4B C4 H4C 109.5 . .
N C5 H5A 109.5 . .
N C5 H5B 109.5 . .
H5A C5 H5B 109.5 . .
N C5 H5C 109.5 . .
H5A C5 H5C 109.5 . .
H5B C5 H5C 109.5 . .
N C6 C6 109.06(13) . 2_656
N C6 H6A 109.9 . .
C6 C6 H6A 109.9 2_656 .
N C6 H6B 109.9 . .
C6 C6 H6B 109.9 2_656 .
H6A C6 H6B 108.3 . .

loop_
_geom_bond_atom_site_label_1
_geom_bond_atom_site_label_2
_geom_bond_distance
_geom_bond_site_symmetry_2
Cu N 2.0876(14) .
Cu N 2.0876(14) 2_656
Cu S1 2.3357(4) .
Cu S1 2.3357(4) 2_656
Cu S2 2.9097(4) .
S1 C1 1.7083(17) .
S2 C1 1.6756(17) .
O C1 1.340(2) .
O C2 1.4508(19) .
N C4 1.481(2) .
N C5 1.481(2) .
N C6 1.483(2) .
C2 C3 1.502(2) .
C2 H2A 0.9900 .
C2 H2B 0.9900 .
C3 H3A 0.9800 .
C3 H3B 0.9800 .
C3 H3C 0.9800 .
C4 H4A 0.9800 .
C4 H4B 0.9800 .
C4 H4C 0.9800 .
C5 H5A 0.9800 .
C5 H5B 0.9800 .
C5 H5C 0.9800 .
C6 C6 1.514(4) 2_656
C6 H6A 0.9900 .
C6 H6B 0.9900 .
